data_4025944
loop_
_publ_author_name
'Ying Cheng'
'Jing An'
'Liang-Qiu Lu'
'Lan Luo'
'Zheng-Yi Wang'
'Jia-Rong Chen'
'Wen-Jing Xiao'

_publ_section_title
;
 Asymmetric Cyclopropanation of \b,\g-Unsaturated \a-Ketoesters with
 Stabilized Sulfur Ylides Catalyzed by C2-Symmetric Ureas
;
_journal_name_full 'Journal of Organic Chemistry'
_journal_page_first 281
_journal_page_last 284
_journal_paper_doi 10.1021/jo101699r
_journal_volume 76
_journal_year 2011
_chemical_formula_sum 'C19 H15 Br O4'
_chemical_formula_weight 387.22
_chemical_name_systematic
; 
 ? 
;
_space_group_IT_number 19
_symmetry_cell_setting orthorhombic
_symmetry_space_group_name_Hall 'P 2ac 2ab'
_symmetry_space_group_name_H-M 'P 21 21 21'
_atom_sites_solution_hydrogens geom
_atom_sites_solution_primary direct
_atom_sites_solution_secondary difmap
_audit_creation_method SHELXL-97
_cell_angle_alpha 90.00
_cell_angle_beta 90.00
_cell_angle_gamma 90.00
_cell_formula_units_Z 4
_cell_length_a 5.6153(8)
_cell_length_b 16.599(2)
_cell_length_c 18.194(2)
_cell_measurement_reflns_used 3132
_cell_measurement_temperature 298(2)
_cell_measurement_theta_max 22.08
_cell_measurement_theta_min 2.55
_cell_volume 1695.8(4)
_computing_cell_refinement 'Bruker SMART'
_computing_data_collection 'Bruker SMART'
_computing_data_reduction 'Bruker SAINT'
_computing_molecular_graphics 'Bruker SHELXTL'
_computing_publication_material 'Bruker SHELXTL'
_computing_structure_refinement 'SHELXL-97 (Sheldrick, 1997)'
_computing_structure_solution 'SHELXS-97 (Sheldrick, 1990)'
_diffrn_ambient_temperature 298(2)
_diffrn_measured_fraction_theta_full 0.991
_diffrn_measured_fraction_theta_max 0.991
_diffrn_measurement_device_type 'CCD area detector'
_diffrn_measurement_method 'phi and omega scans'
_diffrn_radiation_monochromator graphite
_diffrn_radiation_source 'fine-focus sealed tube'
_diffrn_radiation_type MoK\a
_diffrn_radiation_wavelength 0.71073
_diffrn_reflns_av_R_equivalents 0.0303
_diffrn_reflns_av_sigmaI/netI 0.0562
_diffrn_reflns_limit_h_max 7
_diffrn_reflns_limit_h_min -7
_diffrn_reflns_limit_k_max 16
_diffrn_reflns_limit_k_min -21
_diffrn_reflns_limit_l_max 22
_diffrn_reflns_limit_l_min -24
_diffrn_reflns_number 11450
_diffrn_reflns_theta_full 28.32
_diffrn_reflns_theta_max 28.32
_diffrn_reflns_theta_min 2.24
_exptl_absorpt_coefficient_mu 2.443
_exptl_absorpt_correction_T_max 0.7922
_exptl_absorpt_correction_T_min 0.6959
_exptl_absorpt_correction_type none
_exptl_crystal_colour colourless
_exptl_crystal_density_diffrn 1.517
_exptl_crystal_description block
_exptl_crystal_F_000 784
_exptl_crystal_size_max 0.16
_exptl_crystal_size_mid 0.12
_exptl_crystal_size_min 0.10
_refine_diff_density_max 0.526
_refine_diff_density_min -0.253
_refine_diff_density_rms 0.048
_refine_ls_abs_structure_details 'Flack H D (1983), Acta Cryst. A39, 876-881'
_refine_ls_abs_structure_Flack -0.024(10)
_refine_ls_extinction_method none
_refine_ls_goodness_of_fit_ref 1.010
_refine_ls_hydrogen_treatment constr
_refine_ls_matrix_type full
_refine_ls_number_parameters 218
_refine_ls_number_reflns 4163
_refine_ls_number_restraints 0
_refine_ls_restrained_S_all 1.010
_refine_ls_R_factor_all 0.0707
_refine_ls_R_factor_gt 0.0440
_refine_ls_shift/su_max 0.001
_refine_ls_shift/su_mean 0.000
_refine_ls_structure_factor_coef Fsqd
_refine_ls_weighting_details 'calc w=1/[\s^2^(Fo^2^)+(0.0478P)^2^+0.0000P] where P=(Fo^2^+2Fc^2^)/3'
_refine_ls_weighting_scheme calc
_refine_ls_wR_factor_gt 0.0993
_refine_ls_wR_factor_ref 0.1087
_reflns_number_gt 2848
_reflns_number_total 4163
_reflns_threshold_expression >2sigma(I)
_cod_data_source_file jo101699r_si_001.cif
_cod_data_source_block t
_cod_database_code 4025944

loop_
_symmetry_equiv_pos_as_xyz
'x, y, z'
'-x+1/2, -y, z+1/2'
'-x, y+1/2, -z+1/2'
'x+1/2, -y+1/2, -z'

loop_
_atom_site_label
_atom_site_type_symbol
_atom_site_fract_x
_atom_site_fract_y
_atom_site_fract_z
_atom_site_U_iso_or_equiv
_atom_site_adp_type
_atom_site_occupancy
_atom_site_symmetry_multiplicity
_atom_site_calc_flag
_atom_site_refinement_flags
Br1 Br 0.04101(9) 0.64704(2) 0.65249(2) 0.09226(19) Uani 1 1 d .
C1 C 0.0965(6) 0.74967(17) 0.60973(14) 0.0499(7) Uani 1 1 d .
C2 C 0.3023(6) 0.78978(19) 0.62639(15) 0.0552(8) Uani 1 1 d .
H2 H 0.4127 0.7680 0.6589 0.066 Uiso 1 1 calc R
C3 C 0.3412(5) 0.86341(19) 0.59369(15) 0.0507(7) Uani 1 1 d .
H3 H 0.4817 0.8909 0.6039 0.061 Uiso 1 1 calc R
C4 C 0.1783(5) 0.89778(16) 0.54616(14) 0.0397(6) Uani 1 1 d .
C5 C -0.0292(5) 0.85597(16) 0.53114(14) 0.0466(6) Uani 1 1 d .
H5 H -0.1425 0.8782 0.4999 0.056 Uiso 1 1 calc R
C6 C -0.0693(6) 0.78083(17) 0.56255(15) 0.0528(7) Uani 1 1 d .
H6 H -0.2071 0.7521 0.5516 0.063 Uiso 1 1 calc R
C7 C 0.2318(5) 0.97853(17) 0.51433(14) 0.0433(6) Uani 1 1 d .
C8 C 0.0389(5) 1.02382(16) 0.47786(13) 0.0451(6) Uani 1 1 d .
H8 H -0.1234 1.0031 0.4837 0.054 Uiso 1 1 calc R
C9 C 0.0663(6) 1.11373(16) 0.46807(14) 0.0477(6) Uani 1 1 d .
H9 H -0.0837 1.1439 0.4682 0.057 Uiso 1 1 calc R
C10 C 0.1029(5) 1.06173(17) 0.40245(14) 0.0468(7) Uani 1 1 d .
H10 H 0.2708 1.0551 0.3891 0.056 Uiso 1 1 calc R
C11 C 0.2753(5) 1.15870(17) 0.49937(15) 0.0504(7) Uani 1 1 d .
C12 C 0.2867(8) 1.16405(19) 0.58308(19) 0.0648(9) Uani 1 1 d .
C13 C 0.5188(12) 1.2140(3) 0.6817(2) 0.131(2) Uani 1 1 d .
H13A H 0.3741 1.2035 0.7081 0.197 Uiso 1 1 calc R
H13B H 0.5715 1.2679 0.6920 0.197 Uiso 1 1 calc R
H13C H 0.6390 1.1764 0.6967 0.197 Uiso 1 1 calc R
C14 C -0.0608(5) 1.05675(17) 0.33883(14) 0.0494(6) Uani 1 1 d .
C15 C -0.2701(6) 1.0994(2) 0.33394(19) 0.0716(9) Uani 1 1 d .
H15 H -0.3158 1.1330 0.3724 0.086 Uiso 1 1 calc R
C16 C -0.4126(8) 1.0929(3) 0.2726(2) 0.0952(15) Uani 1 1 d .
H16 H -0.5522 1.1228 0.2699 0.114 Uiso 1 1 calc R
C17 C -0.3532(8) 1.0437(3) 0.2162(2) 0.0877(14) Uani 1 1 d .
H17 H -0.4527 1.0392 0.1755 0.105 Uiso 1 1 calc R
C18 C -0.1482(8) 1.0010(2) 0.2193(2) 0.0811(12) Uani 1 1 d .
H18 H -0.1054 0.9677 0.1804 0.097 Uiso 1 1 calc R
C19 C -0.0024(7) 1.00683(19) 0.28004(16) 0.0655(9) Uani 1 1 d .
H19 H 0.1375 0.9769 0.2818 0.079 Uiso 1 1 calc R
O1 O 0.4334(4) 1.00584(13) 0.51770(12) 0.0616(5) Uani 1 1 d .
O2 O 0.4189(5) 1.19326(13) 0.46219(12) 0.0666(6) Uani 1 1 d .
O3 O 0.1487(6) 1.13294(18) 0.62295(14) 0.0947(9) Uani 1 1 d .
O4 O 0.4757(6) 1.20554(16) 0.60306(13) 0.0964(10) Uani 1 1 d .

loop_
_atom_site_aniso_label
_atom_site_aniso_U_11
_atom_site_aniso_U_22
_atom_site_aniso_U_33
_atom_site_aniso_U_23
_atom_site_aniso_U_13
_atom_site_aniso_U_12
Br1 0.1146(4) 0.0659(2) 0.0962(3) 0.0365(2) 0.0008(3) -0.0097(2)
C1 0.063(2) 0.0404(15) 0.0465(14) 0.0089(12) 0.0063(14) -0.0019(15)
C2 0.0546(18) 0.063(2) 0.0483(14) 0.0089(14) -0.0094(14) 0.0040(16)
C3 0.0412(15) 0.0583(19) 0.0525(15) -0.0024(14) -0.0061(13) -0.0006(14)
C4 0.0387(14) 0.0417(14) 0.0387(12) -0.0030(11) 0.0029(12) 0.0014(12)
C5 0.0431(15) 0.0446(14) 0.0519(13) 0.0020(12) -0.0064(12) 0.0039(15)
C6 0.0488(16) 0.0462(16) 0.0633(16) -0.0041(13) 0.0001(15) -0.0059(15)
C7 0.0403(16) 0.0415(15) 0.0481(14) -0.0050(12) -0.0016(12) -0.0005(13)
C8 0.0356(13) 0.0422(14) 0.0573(14) 0.0064(11) 0.0009(12) -0.0005(12)
C9 0.0478(16) 0.0356(13) 0.0596(15) 0.0041(12) -0.0005(15) 0.0041(13)
C10 0.0431(16) 0.0447(15) 0.0527(14) 0.0022(12) 0.0027(13) -0.0030(12)
C11 0.0574(18) 0.0355(16) 0.0583(17) 0.0022(13) 0.0005(14) 0.0026(14)
C12 0.091(3) 0.0396(17) 0.0638(19) 0.0016(15) -0.0103(19) -0.0015(17)
C13 0.222(7) 0.090(3) 0.083(2) 0.007(2) -0.072(4) -0.030(4)
C14 0.0467(16) 0.0474(15) 0.0542(15) 0.0112(13) 0.0014(15) -0.0072(13)
C15 0.053(2) 0.098(3) 0.0641(19) 0.0078(19) -0.0001(17) 0.0120(18)
C16 0.052(2) 0.157(4) 0.077(2) 0.032(3) -0.005(2) 0.016(3)
C17 0.079(3) 0.124(4) 0.061(2) 0.030(2) -0.017(2) -0.018(3)
C18 0.110(4) 0.077(3) 0.0567(19) 0.0078(17) -0.013(2) -0.005(2)
C19 0.081(3) 0.0508(17) 0.0650(17) 0.0041(14) -0.011(2) 0.0061(18)
O1 0.0407(11) 0.0554(12) 0.0886(14) 0.0086(10) -0.0078(11) -0.0079(11)
O2 0.0714(15) 0.0568(13) 0.0716(12) -0.0046(11) 0.0081(13) -0.0156(12)
O3 0.115(2) 0.105(2) 0.0640(13) 0.0030(15) 0.0104(15) -0.0212(19)
O4 0.139(3) 0.0737(16) 0.0767(14) 0.0087(12) -0.0382(18) -0.0399(19)

loop_
_atom_type_symbol
_atom_type_description
_atom_type_scat_dispersion_real
_atom_type_scat_dispersion_imag
_atom_type_scat_source
C C 0.0033 0.0016 'International Tables Vol C Tables 4.2.6.8 and 6.1.1.4'
H H 0.0000 0.0000 'International Tables Vol C Tables 4.2.6.8 and 6.1.1.4'
O O 0.0106 0.0060 'International Tables Vol C Tables 4.2.6.8 and 6.1.1.4'
Br Br -0.2901 2.4595 'International Tables Vol C Tables 4.2.6.8 and 6.1.1.4'

loop_
_geom_angle_atom_site_label_1
_geom_angle_atom_site_label_2
_geom_angle_atom_site_label_3
_geom_angle
C2 C1 C6 122.0(3)
C2 C1 Br1 119.0(2)
C6 C1 Br1 119.0(2)
C1 C2 C3 118.1(3)
C1 C2 H2 121.0
C3 C2 H2 121.0
C2 C3 C4 122.1(3)
C2 C3 H3 118.9
C4 C3 H3 118.9
C3 C4 C5 118.3(2)
C3 C4 C7 118.7(2)
C5 C4 C7 123.0(2)
C4 C5 C6 120.3(3)
C4 C5 H5 119.8
C6 C5 H5 119.8
C1 C6 C5 119.1(3)
C1 C6 H6 120.4
C5 C6 H6 120.4
O1 C7 C8 120.9(3)
O1 C7 C4 120.1(2)
C8 C7 C4 119.0(2)
C7 C8 C9 118.8(2)
C7 C8 C10 115.7(2)
C9 C8 C10 58.10(17)
C7 C8 H8 117.0
C9 C8 H8 117.0
C10 C8 H8 117.0
C10 C9 C11 119.0(3)
C10 C9 C8 62.32(17)
C11 C9 C8 121.7(2)
C10 C9 H9 114.6
C11 C9 H9 114.6
C8 C9 H9 114.6
C14 C10 C9 125.0(3)
C14 C10 C8 121.7(2)
C9 C10 C8 59.58(17)
C14 C10 H10 113.4
C9 C10 H10 113.4
C8 C10 H10 113.4
O2 C11 C9 123.3(2)
O2 C11 C12 120.5(3)
C9 C11 C12 116.1(3)
O3 C12 O4 126.0(3)
O3 C12 C11 124.1(3)
O4 C12 C11 109.8(3)
O4 C13 H13A 109.5
O4 C13 H13B 109.5
H13A C13 H13B 109.5
O4 C13 H13C 109.5
H13A C13 H13C 109.5
H13B C13 H13C 109.5
C15 C14 C19 117.3(3)
C15 C14 C10 123.5(3)
C19 C14 C10 119.2(3)
C14 C15 C16 120.5(4)
C14 C15 H15 119.7
C16 C15 H15 119.7
C17 C16 C15 121.3(4)
C17 C16 H16 119.4
C15 C16 H16 119.4
C18 C17 C16 119.6(4)
C18 C17 H17 120.2
C16 C17 H17 120.2
C17 C18 C19 120.2(4)
C17 C18 H18 119.9
C19 C18 H18 119.9
C18 C19 C14 121.2(4)
C18 C19 H19 119.4
C14 C19 H19 119.4
C12 O4 C13 117.1(4)

loop_
_geom_bond_atom_site_label_1
_geom_bond_atom_site_label_2
_geom_bond_distance
Br1 C1 1.899(3)
C1 C2 1.368(4)
C1 C6 1.368(4)
C2 C3 1.377(4)
C2 H2 0.9300
C3 C4 1.382(4)
C3 H3 0.9300
C4 C5 1.384(4)
C4 C7 1.491(4)
C5 C6 1.390(4)
C5 H5 0.9300
C6 H6 0.9300
C7 O1 1.221(3)
C7 C8 1.476(4)
C8 C9 1.511(4)
C8 C10 1.552(4)
C8 H8 0.9800
C9 C10 1.488(4)
C9 C11 1.503(4)
C9 H9 0.9800
C10 C14 1.481(4)
C10 H10 0.9800
C11 O2 1.199(3)
C11 C12 1.527(4)
C12 O3 1.180(4)
C12 O4 1.317(5)
C13 O4 1.458(5)
C13 H13A 0.9600
C13 H13B 0.9600
C13 H13C 0.9600
C14 C15 1.375(5)
C14 C19 1.392(4)
C15 C16 1.377(5)
C15 H15 0.9300
C16 C17 1.354(6)
C16 H16 0.9300
C17 C18 1.353(6)
C17 H17 0.9300
C18 C19 1.379(5)
C18 H18 0.9300
C19 H19 0.9300

loop_
_geom_torsion_atom_site_label_1
_geom_torsion_atom_site_label_2
_geom_torsion_atom_site_label_3
_geom_torsion_atom_site_label_4
_geom_torsion
C6 C1 C2 C3 -0.5(5)
Br1 C1 C2 C3 178.8(2)
C1 C2 C3 C4 1.1(4)
C2 C3 C4 C5 -0.4(4)
C2 C3 C4 C7 178.7(3)
C3 C4 C5 C6 -0.9(4)
C7 C4 C5 C6 -179.9(2)
C2 C1 C6 C5 -0.7(4)
Br1 C1 C6 C5 180.0(2)
C4 C5 C6 C1 1.5(4)
C3 C4 C7 O1 15.0(4)
C5 C4 C7 O1 -166.0(3)
C3 C4 C7 C8 -166.0(2)
C5 C4 C7 C8 13.0(4)
O1 C7 C8 C9 -20.9(4)
C4 C7 C8 C9 160.2(2)
O1 C7 C8 C10 45.3(4)
C4 C7 C8 C10 -133.7(2)
C7 C8 C9 C10 104.0(3)
C7 C8 C9 C11 -4.6(4)
C10 C8 C9 C11 -108.6(3)
C11 C9 C10 C14 -137.8(3)
C8 C9 C10 C14 109.4(3)
C11 C9 C10 C8 112.8(3)
C7 C8 C10 C14 135.9(3)
C9 C8 C10 C14 -114.8(3)
C7 C8 C10 C9 -109.2(3)
C10 C9 C11 O2 43.1(4)
C8 C9 C11 O2 116.7(3)
C10 C9 C11 C12 -141.6(3)
C8 C9 C11 C12 -68.0(3)
O2 C11 C12 O3 178.5(3)
C9 C11 C12 O3 3.0(5)
O2 C11 C12 O4 -3.8(4)
C9 C11 C12 O4 -179.3(3)
C9 C10 C14 C15 -1.1(4)
C8 C10 C14 C15 71.8(4)
C9 C10 C14 C19 178.5(3)
C8 C10 C14 C19 -108.6(3)
C19 C14 C15 C16 -0.6(5)
C10 C14 C15 C16 179.0(3)
C14 C15 C16 C17 1.0(7)
C15 C16 C17 C18 -1.1(7)
C16 C17 C18 C19 0.9(6)
C17 C18 C19 C14 -0.5(6)
C15 C14 C19 C18 0.4(5)
C10 C14 C19 C18 -179.3(3)
O3 C12 O4 C13 -0.1(6)
C11 C12 O4 C13 -177.8(4)
